data_4000840
loop_
_publ_author_name
'Murata, Tsuyoshi'
'Shao, Xiangfeng'
'Nakano, Yoshiaki'
'Yamochi, Hideki'
'Uruichi, Mikio'
'Yakushi, Kyuya'
'Saito, Gunzi'
'Tanaka, Koichiro'

_publ_section_title
;
 Tuning of Multi-Instabilities in Organic Alloy,
 [(EDO-TTF)1&#x2212;x(MeEDO-TTF)x]2PF6
;
_journal_issue 10
_journal_name_full 'Chemistry of Materials'
_journal_page_first 3121
_journal_paper_doi 10.1021/cm100051b
_journal_volume 22
_journal_year 2010
_chemical_formula_moiety 'C16.06 H12.12 O4 S8, F6 P1'
_chemical_formula_sum 'C16.06 H12.12 F6 O4 P S8'
_chemical_formula_weight 670.55
_chemical_name_common (Me0.03EDO-TTF)2PF6
_chemical_name_systematic
;
 ?
;
_space_group_IT_number 2
_symmetry_cell_setting triclinic
_symmetry_space_group_name_Hall '-P 1'
_symmetry_space_group_name_H-M 'P -1'
_atom_sites_solution_hydrogens geom
_atom_sites_solution_primary direct
_atom_sites_solution_secondary difmap
_audit_creation_method SHELXL-97
_cell_angle_alpha 93.346(9)
_cell_angle_beta 75.079(7)
_cell_angle_gamma 97.358(8)
_cell_formula_units_Z 1
_cell_length_a 7.1970(11)
_cell_length_b 7.3240(9)
_cell_length_c 11.9520(19)
_cell_measurement_temperature 270(2)
_cell_volume 603.53(15)
_computing_cell_refinement MAC-DENZO
_computing_data_collection 'DIP software (MAC Science)'
_computing_data_reduction MAC-DENZO
_computing_molecular_graphics 'ORTEP III'
_computing_structure_refinement 'SHELXL-97 (Sheldrick, 1997)'
_computing_structure_solution 'SIR 2004'
_diffrn_ambient_temperature 270(2)
_diffrn_measured_fraction_theta_full 0.925
_diffrn_measured_fraction_theta_max 0.925
_diffrn_measurement_device_type 'Mac Science DIP-2020K'
_diffrn_measurement_method theta/2theta
_diffrn_radiation_monochromator graphite
_diffrn_radiation_source 'fine-focus sealed tube'
_diffrn_radiation_type MoK\a
_diffrn_radiation_wavelength 0.71073
_diffrn_reflns_av_R_equivalents 0.0000
_diffrn_reflns_av_sigmaI/netI 0.0298
_diffrn_reflns_limit_h_max 8
_diffrn_reflns_limit_h_min 0
_diffrn_reflns_limit_k_max 8
_diffrn_reflns_limit_k_min -8
_diffrn_reflns_limit_l_max 14
_diffrn_reflns_limit_l_min -14
_diffrn_reflns_number 2173
_diffrn_reflns_theta_full 25.95
_diffrn_reflns_theta_max 25.95
_diffrn_reflns_theta_min 2.81
_exptl_absorpt_coefficient_mu 0.878
_exptl_absorpt_correction_type none
_exptl_crystal_colour black
_exptl_crystal_density_diffrn 1.845
_exptl_crystal_density_method 'not measured'
_exptl_crystal_description platelet
_exptl_crystal_F_000 337
_exptl_crystal_size_max 0.70
_exptl_crystal_size_mid 0.60
_exptl_crystal_size_min 0.05
_refine_diff_density_max 1.073
_refine_diff_density_min -0.936
_refine_diff_density_rms 0.415
_refine_ls_extinction_method none
_refine_ls_goodness_of_fit_ref 1.115
_refine_ls_hydrogen_treatment mixed
_refine_ls_matrix_type full
_refine_ls_number_parameters 188
_refine_ls_number_reflns 2173
_refine_ls_number_restraints 0
_refine_ls_restrained_S_all 1.115
_refine_ls_R_factor_all 0.0708
_refine_ls_R_factor_gt 0.0571
_refine_ls_shift/su_max 0.000
_refine_ls_shift/su_mean 0.000
_refine_ls_structure_factor_coef Fsqd
_refine_ls_weighting_details 'calc w=1/[\s^2^(Fo^2^)+(0.1073P)^2^+0.0460P] where P=(Fo^2^+2Fc^2^)/3'
_refine_ls_weighting_scheme calc
_refine_ls_wR_factor_gt 0.1579
_refine_ls_wR_factor_ref 0.1684
_reflns_number_gt 1638
_reflns_number_total 2173
_reflns_threshold_expression >2sigma(I)
_cod_data_source_file cm100051b_si_002.cif
_cod_data_source_block x=0.03_270K
_cod_database_code 4000840

loop_
_symmetry_equiv_pos_as_xyz
'x, y, z'
'-x, -y, -z'

loop_
_atom_site_label
_atom_site_type_symbol
_atom_site_fract_x
_atom_site_fract_y
_atom_site_fract_z
_atom_site_U_iso_or_equiv
_atom_site_adp_type
_atom_site_occupancy
_atom_site_symmetry_multiplicity
_atom_site_calc_flag
_atom_site_refinement_flags
_atom_site_disorder_assembly
_atom_site_disorder_group
S3 S 0.38864(12) 0.31236(13) 0.68067(8) 0.0456(3) Uani 1 1 d . . .
S4 S 0.21715(13) 0.15740(13) 0.46437(9) 0.0502(3) Uani 1 1 d . . .
S5 S 0.78322(12) 0.34334(13) 0.52360(8) 0.0430(3) Uani 1 1 d . . .
S6 S 0.61062(15) 0.18852(13) 0.31210(9) 0.0514(3) Uani 1 1 d . . .
O11 O 0.5445(4) 0.4083(4) 0.8575(2) 0.0599(8) Uani 1 1 d . . .
O12 O 0.9289(4) 0.4326(4) 0.7035(2) 0.0566(7) Uani 1 1 d . . .
C1 C 0.5358(5) 0.2863(4) 0.5412(3) 0.0377(7) Uani 1 1 d . . .
C2 C 0.4634(5) 0.2192(4) 0.4500(3) 0.0394(8) Uani 1 1 d . . .
C7 C 0.5832(5) 0.3757(5) 0.7408(3) 0.0447(8) Uani 1 1 d . A .
C8 C 0.2419(7) 0.0918(6) 0.3211(4) 0.0614(11) Uani 1 1 d . . .
H8 H 0.1266 0.0451 0.2911 0.074 Uiso 1 1 calc R . .
C9 C 0.7618(5) 0.3865(5) 0.6705(3) 0.0432(8) Uani 1 1 d . A .
C10 C 0.4226(8) 0.1058(6) 0.2506(4) 0.0653(12) Uani 1 1 d . . .
H10 H 0.4466 0.0699 0.1666 0.078 Uiso 1 1 calc R . .
C13A C 0.7110(10) 0.3897(13) 0.8999(6) 0.057(3) Uiso 0.65(2) 1 d P A 1
C14A C 0.8897(11) 0.5046(14) 0.8223(6) 0.059(2) Uiso 0.65(2) 1 d P A 1
C13B C 0.725(2) 0.496(3) 0.8928(12) 0.066(5) Uiso 0.35(2) 1 d P A 2
C14B C 0.903(2) 0.434(3) 0.8265(13) 0.065(4) Uiso 0.35(2) 1 d P A 2
P16 P 0.0000 0.0000 0.0000 0.0533(4) Uani 1 2 d S . 2
F17A F 0.065(3) 0.021(2) 0.1122(14) 0.151(9) Uani 0.479(18) 1 d P B 2
F18A F 0.116(4) 0.180(3) -0.0434(17) 0.222(13) Uani 0.479(18) 1 d P . 2
F19A F 0.154(3) -0.122(4) -0.0583(11) 0.191(13) Uani 0.479(18) 1 d P B 2
F17B F -0.028(3) -0.026(3) 0.1294(9) 0.166(8) Uani 0.521(18) 1 d P . 2
F18B F 0.012(4) -0.2034(15) -0.014(2) 0.199(11) Uani 0.521(18) 1 d P . 2
F19B F 0.2159(10) 0.032(2) -0.0062(13) 0.134(6) Uani 0.521(18) 1 d P B 2

loop_
_atom_site_aniso_label
_atom_site_aniso_U_11
_atom_site_aniso_U_22
_atom_site_aniso_U_33
_atom_site_aniso_U_23
_atom_site_aniso_U_13
_atom_site_aniso_U_12
S3 0.0293(5) 0.0520(6) 0.0507(6) 0.0005(4) -0.0013(4) 0.0056(4)
S4 0.0354(5) 0.0490(6) 0.0679(7) 0.0010(4) -0.0173(4) 0.0026(4)
S5 0.0278(5) 0.0539(6) 0.0447(5) 0.0017(4) -0.0045(4) 0.0045(4)
S6 0.0504(6) 0.0502(6) 0.0501(6) -0.0030(4) -0.0058(4) 0.0084(5)
O11 0.0500(16) 0.0792(19) 0.0465(15) -0.0059(13) -0.0047(12) 0.0114(14)
O12 0.0361(14) 0.0819(19) 0.0532(16) -0.0038(13) -0.0152(12) 0.0063(13)
C1 0.0288(16) 0.0373(16) 0.0451(18) 0.0048(13) -0.0043(14) 0.0053(13)
C2 0.0331(17) 0.0355(16) 0.050(2) 0.0010(14) -0.0095(15) 0.0076(14)
C7 0.041(2) 0.0481(19) 0.0425(19) 0.0017(15) -0.0054(16) 0.0060(16)
C8 0.062(3) 0.055(2) 0.075(3) -0.001(2) -0.035(2) -0.001(2)
C9 0.0350(18) 0.051(2) 0.0433(19) 0.0007(15) -0.0096(15) 0.0059(15)
C10 0.090(4) 0.055(2) 0.055(3) -0.0036(19) -0.030(2) 0.005(2)
P16 0.0609(9) 0.0589(9) 0.0433(8) -0.0033(6) -0.0212(7) 0.0044(7)
F17A 0.26(2) 0.115(8) 0.141(16) -0.052(8) -0.161(17) 0.056(10)
F18A 0.32(3) 0.144(14) 0.169(14) 0.082(11) -0.066(14) -0.142(16)
F19A 0.23(2) 0.27(3) 0.085(7) -0.040(10) 0.000(9) 0.18(2)
F17B 0.183(15) 0.29(2) 0.034(5) 0.028(7) -0.013(6) 0.071(12)
F18B 0.39(3) 0.058(6) 0.26(2) -0.062(9) -0.26(2) 0.084(12)
F19B 0.047(4) 0.205(14) 0.157(12) 0.052(10) -0.037(5) -0.005(5)

loop_
_atom_type_symbol
_atom_type_description
_atom_type_scat_dispersion_real
_atom_type_scat_dispersion_imag
_atom_type_scat_source
C C 0.0033 0.0016 'International Tables Vol C Tables 4.2.6.8 and 6.1.1.4'
H H 0.0000 0.0000 'International Tables Vol C Tables 4.2.6.8 and 6.1.1.4'
F F 0.0171 0.0103 'International Tables Vol C Tables 4.2.6.8 and 6.1.1.4'
O O 0.0106 0.0060 'International Tables Vol C Tables 4.2.6.8 and 6.1.1.4'
P P 0.1023 0.0942 'International Tables Vol C Tables 4.2.6.8 and 6.1.1.4'
S S 0.1246 0.1234 'International Tables Vol C Tables 4.2.6.8 and 6.1.1.4'

loop_
_geom_angle_atom_site_label_1
_geom_angle_atom_site_label_2
_geom_angle_atom_site_label_3
_geom_angle
_geom_angle_site_symmetry_1
_geom_angle_site_symmetry_3
C7 S3 C1 93.49(16) . .
C8 S4 C2 94.9(2) . .
C9 S5 C1 93.78(17) . .
C10 S6 C2 95.0(2) . .
C7 O11 C13A 110.8(3) . .
C7 O11 C13B 110.9(6) . .
C13A O11 C13B 30.3(5) . .
C9 O12 C14B 113.5(7) . .
C9 O12 C14A 110.8(4) . .
C14B O12 C14A 21.6(7) . .
C2 C1 S5 120.8(3) . .
C2 C1 S3 122.5(3) . .
S5 C1 S3 116.7(2) . .
C1 C2 S6 122.4(3) . .
C1 C2 S4 122.3(3) . .
S6 C2 S4 115.4(2) . .
C9 C7 O11 124.0(3) . .
C9 C7 S3 118.2(3) . .
O11 C7 S3 117.7(3) . .
C10 C8 S4 117.6(3) . .
C7 C9 O12 125.6(3) . .
C7 C9 S5 117.6(3) . .
O12 C9 S5 116.7(3) . .
C8 C10 S6 117.1(3) . .
O11 C13A C14A 108.1(6) . .
O12 C14A C13A 110.6(7) . .
C14B C13B O11 115.1(13) . .
O12 C14B C13B 114.8(14) . .
F18B P16 F18B 180(2) 2 .
F18B P16 F18A 39.8(10) 2 .
F18B P16 F18A 140.2(10) . .
F18B P16 F18A 140.2(10) 2 2
F18B P16 F18A 39.8(10) . 2
F18A P16 F18A 180.0(13) . 2
F18B P16 F19A 135.8(9) 2 .
F18B P16 F19A 44.2(9) . .
F18A P16 F19A 96.4(11) . .
F18A P16 F19A 83.6(11) 2 .
F18B P16 F19A 44.2(9) 2 2
F18B P16 F19A 135.8(9) . 2
F18A P16 F19A 83.6(11) . 2
F18A P16 F19A 96.4(11) 2 2
F19A P16 F19A 180.0(15) . 2
F18B P16 F19B 90.3(8) 2 .
F18B P16 F19B 89.7(8) . .
F18A P16 F19B 60.0(10) . .
F18A P16 F19B 120.0(10) 2 .
F19A P16 F19B 52.3(8) . .
F19A P16 F19B 127.7(8) 2 .
F18B P16 F19B 89.7(8) 2 2
F18B P16 F19B 90.3(8) . 2
F18A P16 F19B 120.0(10) . 2
F18A P16 F19B 60.0(10) 2 2
F19A P16 F19B 127.7(8) . 2
F19A P16 F19B 52.3(8) 2 2
F19B P16 F19B 180.0(11) . 2
F18B P16 F17A 85.0(7) 2 .
F18B P16 F17A 95.0(7) . .
F18A P16 F17A 91.7(9) . .
F18A P16 F17A 88.3(9) 2 .
F19A P16 F17A 93.6(9) . .
F19A P16 F17A 86.4(9) 2 .
F19B P16 F17A 60.8(8) . .
F19B P16 F17A 119.2(8) 2 .
F18B P16 F17A 95.0(7) 2 2
F18B P16 F17A 85.0(7) . 2
F18A P16 F17A 88.3(9) . 2
F18A P16 F17A 91.7(9) 2 2
F19A P16 F17A 86.4(9) . 2
F19A P16 F17A 93.6(9) 2 2
F19B P16 F17A 119.2(8) . 2
F19B P16 F17A 60.8(8) 2 2
F17A P16 F17A 180.0(13) . 2
F18B P16 F17B 93.8(11) 2 .
F18B P16 F17B 86.2(11) . .
F18A P16 F17B 114.0(10) . .
F18A P16 F17B 66.0(10) 2 .
F19A P16 F17B 104.5(8) . .
F19A P16 F17B 75.5(8) 2 .
F19B P16 F17B 85.9(7) . .
F19B P16 F17B 94.1(7) 2 .
F17A P16 F17B 26.7(10) . .
F17A P16 F17B 153.3(10) 2 .
F18B P16 F17B 86.2(11) 2 2
F18B P16 F17B 93.8(11) . 2
F18A P16 F17B 66.0(10) . 2
F18A P16 F17B 114.0(10) 2 2
F19A P16 F17B 75.5(8) . 2
F19A P16 F17B 104.5(8) 2 2
F19B P16 F17B 94.1(7) . 2
F19B P16 F17B 85.9(7) 2 2
F17A P16 F17B 153.3(10) . 2
F17A P16 F17B 26.7(10) 2 2
F17B P16 F17B 180.0(16) . 2
F17B F17A P16 76.8(18) . .
F17B F17A F19B 132(2) . .
P16 F17A F19B 59.6(6) . .
F18B F18A P16 69.7(10) 2 .
F18B F18A F19B 113.8(16) 2 .
P16 F18A F19B 60.5(7) . .
F18B F18A F17B 98.5(17) 2 2
P16 F18A F17B 57.6(7) . 2
F19B F18A F17B 89.5(12) . 2
F18B F19A F19B 119.0(13) . .
F18B F19A P16 67.3(8) . .
F19B F19A P16 64.3(6) . .
F17A F17B P16 76.5(17) . .
F17A F17B F18A 122(2) . 2
P16 F17B F18A 56.4(6) . 2
F18A F18B F19A 138.2(15) 2 .
F18A F18B P16 70.5(9) 2 .
F19A F18B P16 68.5(8) . .
F19A F19B F18A 103.8(11) . .
F19A F19B P16 63.4(6) . .
F18A F19B P16 59.4(6) . .
F19A F19B F17A 100.1(9) . .
F18A F19B F17A 90.6(10) . .
P16 F19B F17A 59.6(6) . .

loop_
_geom_bond_atom_site_label_1
_geom_bond_atom_site_label_2
_geom_bond_distance
_geom_bond_site_symmetry_2
S3 C7 1.734(4) .
S3 C1 1.744(3) .
S4 C8 1.722(5) .
S4 C2 1.738(4) .
S5 C9 1.736(4) .
S5 C1 1.737(3) .
S6 C10 1.729(5) .
S6 C2 1.734(4) .
O11 C7 1.363(4) .
O11 C13A 1.441(7) .
O11 C13B 1.524(15) .
O12 C9 1.357(4) .
O12 C14B 1.433(15) .
O12 C14A 1.455(8) .
C1 C2 1.366(6) .
C7 C9 1.338(5) .
C8 C10 1.350(7) .
C13A C14A 1.557(12) .
C13B C14B 1.43(2) .
P16 F18B 1.500(9) 2
P16 F18B 1.500(9) .
P16 F18A 1.508(10) .
P16 F18A 1.508(10) 2
P16 F19A 1.512(10) .
P16 F19A 1.512(10) 2
P16 F19B 1.525(6) .
P16 F19B 1.525(6) 2
P16 F17A 1.525(13) .
P16 F17A 1.525(13) 2
P16 F17B 1.527(11) .
P16 F17B 1.527(11) 2
F17A F17B 0.70(3) .
F17A F19B 1.544(19) .
F18A F18B 1.02(3) 2
F18A F19B 1.52(2) .
F18A F17B 1.65(2) 2
F19A F18B 1.13(2) .
F19A F19B 1.34(2) .
F17B F18A 1.65(2) 2
F18B F18A 1.02(3) 2

loop_
_geom_torsion_atom_site_label_1
_geom_torsion_atom_site_label_2
_geom_torsion_atom_site_label_3
_geom_torsion_atom_site_label_4
_geom_torsion
_geom_torsion_site_symmetry_1
_geom_torsion_site_symmetry_4
C9 S5 C1 C2 -173.5(3) . .
C9 S5 C1 S3 4.6(2) . .
C7 S3 C1 C2 174.3(3) . .
C7 S3 C1 S5 -3.8(2) . .
S5 C1 C2 S6 -0.6(4) . .
S3 C1 C2 S6 -178.50(16) . .
S5 C1 C2 S4 179.07(16) . .
S3 C1 C2 S4 1.1(4) . .
C10 S6 C2 C1 -179.8(3) . .
C10 S6 C2 S4 0.6(2) . .
C8 S4 C2 C1 179.8(3) . .
C8 S4 C2 S6 -0.6(2) . .
C13A O11 C7 C9 -20.8(6) . .
C13B O11 C7 C9 11.7(9) . .
C13A O11 C7 S3 158.0(4) . .
C13B O11 C7 S3 -169.5(8) . .
C1 S3 C7 C9 1.0(3) . .
C1 S3 C7 O11 -177.9(3) . .
C2 S4 C8 C10 0.4(4) . .
O11 C7 C9 O12 -0.7(6) . .
S3 C7 C9 O12 -179.5(3) . .
O11 C7 C9 S5 -179.1(3) . .
S3 C7 C9 S5 2.1(4) . .
C14B O12 C9 C7 11.9(10) . .
C14A O12 C9 C7 -11.3(7) . .
C14B O12 C9 S5 -169.6(9) . .
C14A O12 C9 S5 167.2(5) . .
C1 S5 C9 C7 -3.9(3) . .
C1 S5 C9 O12 177.5(3) . .
S4 C8 C10 S6 0.0(5) . .
C2 S6 C10 C8 -0.3(4) . .
C7 O11 C13A C14A 49.5(8) . .
C13B O11 C13A C14A -46.5(12) . .
C9 O12 C14A C13A 41.5(8) . .
C14B O12 C14A C13A -60(2) . .
O11 C13A C14A O12 -62.9(9) . .
C7 O11 C13B C14B -34.8(18) . .
C13A O11 C13B C14B 60.9(17) . .
C9 O12 C14B C13B -35(2) . .
C14A O12 C14B C13B 52(2) . .
O11 C13B C14B O12 48(2) . .
F18B P16 F17A F17B 109(3) 2 .
F18B P16 F17A F17B -71(3) . .
F18A P16 F17A F17B 148(3) . .
F18A P16 F17A F17B -32(3) 2 .
F19A P16 F17A F17B -116(3) . .
F19A P16 F17A F17B 64(3) 2 .
F19B P16 F17A F17B -158(3) . .
F19B P16 F17A F17B 22(3) 2 .
F17A P16 F17A F17B -2(56) 2 .
F17B P16 F17A F17B 180.000(1) 2 .
F18B P16 F17A F19B -93.2(11) 2 .
F18B P16 F17A F19B 86.8(11) . .
F18A P16 F17A F19B -53.9(11) . .
F18A P16 F17A F19B 126.1(11) 2 .
F19A P16 F17A F19B 42.6(9) . .
F19A P16 F17A F19B -137.4(9) 2 .
F19B P16 F17A F19B 180.0 2 .
F17A P16 F17A F19B 156(56) 2 .
F17B P16 F17A F19B 158(3) . .
F17B P16 F17A F19B -22(3) 2 .
F18B P16 F18A F18B 180.000(2) . 2
F18A P16 F18A F18B -38(100) 2 2
F19A P16 F18A F18B -174.0(16) . 2
F19A P16 F18A F18B 6.0(16) 2 2
F19B P16 F18A F18B -134.7(17) . 2
F19B P16 F18A F18B 45.3(17) 2 2
F17A P16 F18A F18B -80.2(15) . 2
F17A P16 F18A F18B 99.8(15) 2 2
F17B P16 F18A F18B -65.1(19) . 2
F17B P16 F18A F18B 114.9(19) 2 2
F18B P16 F18A F19B 134.7(17) 2 .
F18B P16 F18A F19B -45.3(17) . .
F18A P16 F18A F19B 96(100) 2 .
F19A P16 F18A F19B -39.3(9) . .
F19A P16 F18A F19B 140.7(9) 2 .
F19B P16 F18A F19B 180.0 2 .
F17A P16 F18A F19B 54.5(9) . .
F17A P16 F18A F19B -125.5(9) 2 .
F17B P16 F18A F19B 69.7(11) . .
F17B P16 F18A F19B -110.3(11) 2 .
F18B P16 F18A F17B -114.9(19) 2 2
F18B P16 F18A F17B 65.1(19) . 2
F18A P16 F18A F17B -153(100) 2 2
F19A P16 F18A F17B 71.0(10) . 2
F19A P16 F18A F17B -109.0(10) 2 2
F19B P16 F18A F17B 110.3(11) . 2
F19B P16 F18A F17B -69.7(11) 2 2
F17A P16 F18A F17B 164.9(13) . 2
F17A P16 F18A F17B -15.1(13) 2 2
F17B P16 F18A F17B 180.0 . 2
F18B P16 F19A F18B 180.000(2) 2 .
F18A P16 F19A F18B -174.5(15) . .
F18A P16 F19A F18B 5.5(15) 2 .
F19A P16 F19A F18B 16(100) 2 .
F19B P16 F19A F18B 141.6(15) . .
F19B P16 F19A F18B -38.4(15) 2 .
F17A P16 F19A F18B 93.4(13) . .
F17A P16 F19A F18B -86.6(13) 2 .
F17B P16 F19A F18B 68.6(15) . .
F17B P16 F19A F18B -111.4(15) 2 .
F18B P16 F19A F19B 38.4(15) 2 .
F18B P16 F19A F19B -141.6(15) . .
F18A P16 F19A F19B 43.9(11) . .
F18A P16 F19A F19B -136.1(11) 2 .
F19A P16 F19A F19B -126(100) 2 .
F19B P16 F19A F19B 180.0 2 .
F17A P16 F19A F19B -48.2(9) . .
F17A P16 F19A F19B 131.8(9) 2 .
F17B P16 F19A F19B -73.0(10) . .
F17B P16 F19A F19B 107.0(10) 2 .
F19B F17A F17B P16 -25(3) . .
P16 F17A F17B F18A 35(2) . 2
F19B F17A F17B F18A 9(6) . 2
F18B P16 F17B F17A -71(3) 2 .
F18B P16 F17B F17A 109(3) . .
F18A P16 F17B F17A -35(3) . .
F18A P16 F17B F17A 145(3) 2 .
F19A P16 F17B F17A 68(3) . .
F19A P16 F17B F17A -112(3) 2 .
F19B P16 F17B F17A 19(3) . .
F19B P16 F17B F17A -161(3) 2 .
F17A P16 F17B F17A 180.0 2 .
F17B P16 F17B F17A 136(52) 2 .
F18B P16 F17B F18A 144.5(12) 2 2
F18B P16 F17B F18A -35.5(12) . 2
F18A P16 F17B F18A 180.000(1) . 2
F19A P16 F17B F18A -76.1(13) . 2
F19A P16 F17B F18A 103.9(13) 2 2
F19B P16 F17B F18A -125.5(12) . 2
F19B P16 F17B F18A 54.5(12) 2 2
F17A P16 F17B F18A -145(3) . 2
F17A P16 F17B F18A 35(3) 2 2
F17B P16 F17B F18A -9(60) 2 2
F19B F19A F18B F18A 28(4) . 2
P16 F19A F18B F18A -12(3) . 2
F19B F19A F18B P16 39.8(12) . .
F18B P16 F18B F18A 10(51) 2 2
F18A P16 F18B F18A 180.0 . 2
F19A P16 F18B F18A 171(2) . 2
F19A P16 F18B F18A -9(2) 2 2
F19B P16 F18B F18A 142.0(16) . 2
F19B P16 F18B F18A -38.0(16) 2 2
F17A P16 F18B F18A 81.3(17) . 2
F17A P16 F18B F18A -98.7(17) 2 2
F17B P16 F18B F18A 56.1(16) . 2
F17B P16 F18B F18A -123.9(16) 2 2
F18B P16 F18B F19A -162(33) 2 .
F18A P16 F18B F19A 9(2) . .
F18A P16 F18B F19A -171(2) 2 .
F19A P16 F18B F19A 180.0 2 .
F19B P16 F18B F19A -29.5(12) . .
F19B P16 F18B F19A 150.5(12) 2 .
F17A P16 F18B F19A -90.1(15) . .
F17A P16 F18B F19A 89.9(15) 2 .
F17B P16 F18B F19A -115.3(13) . .
F17B P16 F18B F19A 64.7(13) 2 .
F18B F19A F19B F18A -85.8(18) . .
P16 F19A F19B F18A -44.8(9) . .
F18B F19A F19B P16 -40.9(14) . .
F18B F19A F19B F17A 7.4(19) . .
P16 F19A F19B F17A 48.3(8) . .
F18B F18A F19B F19A 93.8(19) 2 .
P16 F18A F19B F19A 47.0(10) . .
F17B F18A F19B F19A -5.3(13) 2 .
F18B F18A F19B P16 46.8(15) 2 .
F17B F18A F19B P16 -52.3(6) 2 .
F18B F18A F19B F17A -6.8(18) 2 .
P16 F18A F19B F17A -53.6(7) . .
F17B F18A F19B F17A -105.9(10) 2 .
F18B P16 F19B F19A -154.4(10) 2 .
F18B P16 F19B F19A 25.6(10) . .
F18A P16 F19B F19A -127.3(13) . .
F18A P16 F19B F19A 52.7(13) 2 .
F19A P16 F19B F19A 180.0 2 .
F19B P16 F19B F19A 36(20) 2 .
F17A P16 F19B F19A 121.5(10) . .
F17A P16 F19B F19A -58.5(10) 2 .
F17B P16 F19B F19A 111.8(11) . .
F17B P16 F19B F19A -68.2(11) 2 .
F18B P16 F19B F18A -27.0(11) 2 .
F18B P16 F19B F18A 153.0(11) . .
F18A P16 F19B F18A 180.0 2 .
F19A P16 F19B F18A 127.3(13) . .
F19A P16 F19B F18A -52.7(13) 2 .
F19B P16 F19B F18A 163(26) 2 .
F17A P16 F19B F18A -111.2(11) . .
F17A P16 F19B F18A 68.8(11) 2 .
F17B P16 F19B F18A -120.8(12) . .
F17B P16 F19B F18A 59.2(12) 2 .
F18B P16 F19B F17A 84.1(10) 2 .
F18B P16 F19B F17A -95.9(10) . .
F18A P16 F19B F17A 111.2(11) . .
F18A P16 F19B F17A -68.8(11) 2 .
F19A P16 F19B F17A -121.5(10) . .
F19A P16 F19B F17A 58.5(10) 2 .
F19B P16 F19B F17A -86(21) 2 .
F17A P16 F19B F17A 180.0 2 .
F17B P16 F19B F17A -9.7(13) . .
F17B P16 F19B F17A 170.3(13) 2 .
F17B F17A F19B F19A -22(4) . .
P16 F17A F19B F19A -50.7(8) . .
F17B F17A F19B F18A 82(4) . .
P16 F17A F19B F18A 53.4(7) . .
F17B F17A F19B P16 29(4) . .
